data_4109138
loop_
_publ_author_name
'Yuichi Shimazaki'
'Tatsuo Yajima'
'Fumito Tani'
'Satoru Karasawa'
'Koichi Fukui'
'Yoshinori Naruta'
'Osamu Yamauchi'

_publ_section_title
;
 Syntheses and Electronic Structures of One-Electron-Oxidized Group 10
 Metal(II)-(Disalicylidene)diamine Complexes (Metal = Ni, Pd, Pt)
;
_journal_name_full 'Journal of the American Chemical Society'
_journal_page_first 2559
_journal_page_last 2568
_journal_paper_doi 10.1021/ja067022r
_journal_volume 129
_journal_year 2007
_chemical_formula_sum 'C32 H46 N2 O2 Pt'
_chemical_formula_weight 685.82
_space_group_IT_number 60
_symmetry_cell_setting orthorhombic
_symmetry_Int_Tables_number 60
_symmetry_space_group_name_Hall '-P 2n 2ab'
_symmetry_space_group_name_H-M 'P b c n'
_cell_angle_alpha 90
_cell_angle_beta 90
_cell_angle_gamma 90
_cell_formula_units_Z 4
_cell_length_a 26.78(1)
_cell_length_b 11.036(5)
_cell_length_c 10.181(5)
_cell_measurement_reflns_used 23688
_cell_measurement_temperature 133.2
_cell_measurement_theta_max 27.3
_cell_measurement_theta_min 3.0
_cell_volume 3009(2)
_computing_cell_refinement PROCESS-AUTO
_computing_data_collection PROCESS-AUTO
_computing_data_reduction 'teXsan Ver. 1.11'
_computing_publication_material 'teXsan Ver. 1.11'
_computing_structure_refinement 'teXsan Ver. 1.10'
_computing_structure_solution SIR97
_diffrn_detector_area_resol_mean 10.00
_diffrn_measured_fraction_theta_full 0.9979
_diffrn_measured_fraction_theta_max 0.9979
_diffrn_measurement_device_type 'Rigaku RAXIS-RAPID Imaging Plate'
_diffrn_measurement_method \w
_diffrn_radiation_type 'Mo K\a'
_diffrn_radiation_wavelength 0.7107
_diffrn_reflns_av_R_equivalents 0.077
_diffrn_reflns_limit_h_max 34
_diffrn_reflns_limit_h_min -34
_diffrn_reflns_limit_k_max 14
_diffrn_reflns_limit_k_min -14
_diffrn_reflns_limit_l_max 12
_diffrn_reflns_limit_l_min -13
_diffrn_reflns_number 26430
_diffrn_reflns_theta_full 27.34
_diffrn_reflns_theta_max 27.34
_exptl_absorpt_coefficient_mu 4.674
_exptl_absorpt_correction_T_max 0.647
_exptl_absorpt_correction_T_min 0.125
_exptl_absorpt_correction_type integration
_exptl_absorpt_process_details '(Higashi, 1999)'
_exptl_crystal_colour black
_exptl_crystal_density_diffrn 1.514
_exptl_crystal_description prism
_exptl_crystal_size_max 0.210
_exptl_crystal_size_mid 0.130
_exptl_crystal_size_min 0.070
_refine_diff_density_max 6.25
_refine_diff_density_min -3.64
_refine_ls_extinction_coef 0.096(2)
_refine_ls_extinction_method 'Zachariasen(1967) type 2 gaussian isotropic'
_refine_ls_goodness_of_fit_ref 0.992
_refine_ls_hydrogen_treatment noref
_refine_ls_number_parameters 169
_refine_ls_number_reflns 3400
_refine_ls_R_factor_gt 0.0423
_refine_ls_shift/su_max 0.0001
_refine_ls_structure_factor_coef Fsqd
_refine_ls_weighting_details 'w = 1/[\s^2^(Fo^2^) + (0.05000(Max(Fo^2^,0) + 2Fc^2^)/3)^2^]'
_refine_ls_weighting_scheme calc
_refine_ls_wR_factor_ref 0.1128
_reflns_number_gt 2653
_reflns_number_total 3400
_reflns_threshold_expression F^2^>2.0\s(F^2^)
_cod_data_source_file ja067022rsi20060930_040200.cif
_cod_data_source_block SHIMAZAKI
_cod_original_cell_volume 3009(6)
_cod_original_formula_sum 'C32 H46 N2 O2 Pt '
_cod_database_code 4109138

loop_
_symmetry_equiv_pos_as_xyz
x,y,z
1/2-x,1/2-y,1/2+z
1/2+x,1/2-y,-z
-x,y,1/2-z
-x,-y,-z
1/2+x,1/2+y,1/2-z
1/2-x,1/2+y,z
x,-y,1/2+z

loop_
_atom_site_label
_atom_site_type_symbol
_atom_site_fract_x
_atom_site_fract_y
_atom_site_fract_z
_atom_site_U_iso_or_equiv
_atom_site_adp_type
_atom_site_occupancy
_atom_site_calc_flag
_atom_site_refinement_flags
Pt(1) Pt 0.0000 0.03069(1) 0.7500 0.01430(9) Uani 1.00 d S
O(1) O 0.03571(7) 0.1615(2) 0.6528(2) 0.0208(5) Uani 1.00 d .
N(1) N 0.03005(10) -0.1002(2) 0.6486(3) 0.0188(6) Uani 1.00 d .
C(1) C 0.0752(1) 0.1407(3) 0.5776(3) 0.0172(7) Uani 1.00 d .
C(2) C 0.1076(1) 0.2407(3) 0.5496(3) 0.0183(7) Uani 1.00 d .
C(3) C 0.1463(1) 0.2225(3) 0.4608(3) 0.0213(8) Uani 1.00 d .
C(4) C 0.1568(1) 0.1110(3) 0.3981(3) 0.0202(7) Uani 1.00 d .
C(5) C 0.1268(1) 0.0155(3) 0.4309(3) 0.0203(8) Uani 1.00 d .
C(6) C 0.0866(1) 0.0258(2) 0.5219(4) 0.0189(8) Uani 1.00 d .
C(7) C 0.0625(1) -0.0864(3) 0.5552(3) 0.0196(8) Uani 1.00 d .
C(8) C 0.0068(1) -0.2186(3) 0.6789(4) 0.0239(9) Uani 1.00 d .
C(9) C 0.0997(1) 0.3627(3) 0.6193(3) 0.0198(7) Uani 1.00 d .
C(10) C 0.1005(2) 0.3438(4) 0.7686(3) 0.0269(9) Uani 1.00 d .
C(11) C 0.0499(1) 0.4203(3) 0.5794(4) 0.0269(9) Uani 1.00 d .
C(12) C 0.1412(1) 0.4542(3) 0.5870(4) 0.0280(9) Uani 1.00 d .
C(13) C 0.2015(1) 0.1015(3) 0.3059(3) 0.0242(9) Uani 1.00 d .
C(14) C 0.2071(3) -0.0266(4) 0.2480(3) 0.030(2) Uani 1.00 d .
C(15) C 0.2496(1) 0.1309(4) 0.3814(3) 0.0359(10) Uani 1.00 d .
C(16) C 0.1960(1) 0.1910(4) 0.1909(3) 0.0337(10) Uani 1.00 d .
H(1) H 0.1674 0.2893 0.4400 0.0152 Uiso 1.00 calc .
H(2) H 0.1330 -0.0613 0.3916 0.0146 Uiso 1.00 calc .
H(3) H 0.0707 -0.1554 0.5026 0.0139 Uiso 1.00 calc .
H(4) H 0.0940 0.4177 0.8148 0.0275 Uiso 1.00 calc .
H(5) H 0.0750 0.2862 0.7946 0.0275 Uiso 1.00 calc .
H(6) H 0.1319 0.3125 0.7976 0.0275 Uiso 1.00 calc .
H(7) H 0.0449 0.4945 0.6261 0.0229 Uiso 1.00 calc .
H(8) H 0.0500 0.4378 0.4873 0.0229 Uiso 1.00 calc .
H(9) H 0.0231 0.3668 0.5981 0.0229 Uiso 1.00 calc .
H(10) H 0.1729 0.4219 0.6116 0.0257 Uiso 1.00 calc .
H(11) H 0.1413 0.4719 0.4959 0.0257 Uiso 1.00 calc .
H(12) H 0.1358 0.5278 0.6349 0.0257 Uiso 1.00 calc .
H(13) H 0.1771 -0.0435 0.1955 0.0364 Uiso 1.00 calc .
H(14) H 0.2347 -0.0291 0.1906 0.0364 Uiso 1.00 calc .
H(15) H 0.2094 -0.0838 0.3142 0.0364 Uiso 1.00 calc .
H(16) H 0.2537 0.0752 0.4539 0.0332 Uiso 1.00 calc .
H(17) H 0.2781 0.1254 0.3268 0.0332 Uiso 1.00 calc .
H(18) H 0.2478 0.2110 0.4178 0.0332 Uiso 1.00 calc .
H(19) H 0.1928 0.2709 0.2246 0.0302 Uiso 1.00 calc .
H(20) H 0.2245 0.1866 0.1358 0.0302 Uiso 1.00 calc .
H(21) H 0.1670 0.1713 0.1410 0.0302 Uiso 1.00 calc .
H(23) H 0.0292 -0.2715 0.6516 0.0477 Uiso 1.00 calc .
H(24) H -0.0310 -0.2172 0.6155 0.0196 Uiso 1.00 calc .

loop_
_atom_site_aniso_label
_atom_site_aniso_U_11
_atom_site_aniso_U_22
_atom_site_aniso_U_33
_atom_site_aniso_U_12
_atom_site_aniso_U_13
_atom_site_aniso_U_23
Pt(1) 0.0124(2) 0.0118(2) 0.0187(2) 0.0000 -0.00058(6) 0.0000
O(1) 0.0200(10) 0.010(1) 0.033(1) -0.0001(9) 0.0057(10) -0.0012(10)
N(1) 0.023(1) 0.008(1) 0.025(1) -0.0009(10) -0.002(1) -0.000(1)
C(1) 0.016(1) 0.013(2) 0.022(1) 0.001(1) -0.005(1) -0.000(1)
C(2) 0.018(1) 0.017(2) 0.020(1) 0.000(1) -0.003(1) 0.001(1)
C(3) 0.018(1) 0.023(2) 0.023(1) -0.002(1) -0.003(1) 0.002(1)
C(4) 0.019(1) 0.022(2) 0.020(1) 0.002(1) -0.001(1) 0.001(1)
C(5) 0.021(2) 0.018(2) 0.021(2) 0.003(1) -0.000(1) -0.001(1)
C(6) 0.023(2) 0.010(2) 0.024(2) 0.001(1) -0.002(2) 0.000(1)
C(7) 0.022(1) 0.011(2) 0.025(2) 0.002(1) -0.002(1) -0.002(1)
C(8) 0.028(2) 0.009(2) 0.035(2) -0.002(1) -0.002(1) -0.001(2)
C(9) 0.022(1) 0.014(2) 0.023(2) -0.002(1) -0.001(1) -0.002(1)
C(10) 0.030(2) 0.026(2) 0.025(2) -0.003(2) 0.000(1) -0.005(1)
C(11) 0.027(2) 0.011(2) 0.043(2) 0.001(1) -0.003(1) -0.000(1)
C(12) 0.032(2) 0.019(2) 0.032(2) -0.005(1) 0.001(2) 0.001(1)
C(13) 0.026(2) 0.029(2) 0.017(2) 0.000(1) 0.004(1) 0.001(2)
C(14) 0.031(3) 0.032(4) 0.027(3) 0.001(2) 0.011(1) -0.005(1)
C(15) 0.022(2) 0.054(3) 0.031(2) -0.001(2) 0.007(1) -0.007(2)
C(16) 0.040(2) 0.034(2) 0.027(2) -0.002(2) 0.008(2) 0.003(2)

loop_
_atom_type_symbol
_atom_type_description
_atom_type_scat_dispersion_real
_atom_type_scat_dispersion_imag
_atom_type_scat_source
C C 0.003 0.002
;International Tables for Crystallography
(1992, Vol. C, Tables 4.2.6.8 and 6.1.1.1)
;
H H 0.000 0.000
;International Tables for Crystallography
(1992, Vol. C, Table 6.1.1.2)
;
O O 0.011 0.006
;International Tables for Crystallography
(1992, Vol. C, Tables 4.2.6.8 and 6.1.1.1)
;
N N 0.006 0.003
;International Tables for Crystallography
(1992, Vol. C, Tables 4.2.6.8 and 6.1.1.1)
;
Pt Pt -1.703 8.390
;International Tables for Crystallography
(1992, Vol. C, Tables 4.2.6.8 and 6.1.1.1)
;

loop_
_geom_angle_atom_site_label_1
_geom_angle_atom_site_label_2
_geom_angle_atom_site_label_3
_geom_angle
_geom_angle_site_symmetry_1
_geom_angle_site_symmetry_3
_geom_angle_publ_flag
O(1) Pt(1) O(1) 87.2(1) . 4_556 yes
O(1) Pt(1) N(1) 94.4(1) . . yes
O(1) Pt(1) N(1) 175.61(9) . 4_556 yes
O(1) Pt(1) N(1) 175.61(9) 4_556 . yes
O(1) Pt(1) N(1) 94.4(1) 4_556 4_556 yes
N(1) Pt(1) N(1) 84.4(2) . 4_556 yes
Pt(1) O(1) C(1) 122.9(2) . . yes
Pt(1) N(1) C(7) 125.3(2) . . yes
Pt(1) N(1) C(8) 111.7(2) . . yes
C(7) N(1) C(8) 122.6(3) . . yes
O(1) C(1) C(2) 117.6(3) . . yes
O(1) C(1) C(6) 123.8(3) . . yes
C(2) C(1) C(6) 118.5(3) . . yes
C(1) C(2) C(3) 118.0(3) . . yes
C(1) C(2) C(9) 120.0(2) . . yes
C(3) C(2) C(9) 122.0(3) . . yes
C(2) C(3) C(4) 124.6(3) . . yes
C(3) C(4) C(5) 116.3(3) . . yes
C(3) C(4) C(13) 119.6(3) . . yes
C(5) C(4) C(13) 123.9(3) . . yes
C(4) C(5) C(6) 122.8(3) . . yes
C(1) C(6) C(5) 119.5(3) . . yes
C(1) C(6) C(7) 125.3(3) . . yes
C(5) C(6) C(7) 115.0(3) . . yes
N(1) C(7) C(6) 125.1(3) . . yes
N(1) C(8) C(8) 107.8(2) . 4_556 yes
C(2) C(9) C(10) 109.7(3) . . yes
C(2) C(9) C(11) 111.2(2) . . yes
C(2) C(9) C(12) 112.1(3) . . yes
C(10) C(9) C(11) 109.4(3) . . yes
C(10) C(9) C(12) 106.9(3) . . yes
C(11) C(9) C(12) 107.5(3) . . yes
C(4) C(13) C(14) 112.0(3) . . yes
C(4) C(13) C(15) 109.6(3) . . yes
C(4) C(13) C(16) 110.4(3) . . yes
C(14) C(13) C(15) 107.8(4) . . yes
C(14) C(13) C(16) 107.9(3) . . yes
C(15) C(13) C(16) 109.0(3) . . yes

loop_
_geom_bond_atom_site_label_1
_geom_bond_atom_site_label_2
_geom_bond_distance
_geom_bond_site_symmetry_2
_geom_bond_publ_flag
Pt(1) O(1) 1.995(2) . yes
Pt(1) O(1) 1.995(2) 4_556 yes
Pt(1) N(1) 1.950(3) . yes
Pt(1) N(1) 1.950(3) 4_556 yes
O(1) C(1) 1.325(4) . yes
N(1) C(7) 1.297(4) . yes
N(1) C(8) 1.480(4) . yes
C(1) C(2) 1.433(4) . yes
C(1) C(6) 1.421(4) . yes
C(2) C(3) 1.389(4) . yes
C(2) C(9) 1.536(4) . yes
C(3) C(4) 1.414(4) . yes
C(4) C(5) 1.367(4) . yes
C(4) C(13) 1.526(4) . yes
C(5) C(6) 1.426(5) . yes
C(6) C(7) 1.437(4) . yes
C(8) C(8) 1.493(8) 4_556 yes
C(9) C(10) 1.534(4) . yes
C(9) C(11) 1.532(4) . yes
C(9) C(12) 1.538(4) . yes
C(13) C(14) 1.538(6) . yes
C(13) C(15) 1.534(5) . yes
C(13) C(16) 1.539(5) . yes
